data_7024633
loop_
_publ_author_name
'Adams, Christopher J.'
'Haddow, Mairi F.'
'Hughes, Robert J. I.'
'Kurawa, Mukhtar A.'
'Orpen, A. Guy'

_publ_section_title
;
 Coordination chemistry of platinum and palladium in the solid-state:
 synthesis of imidazole and pyrazole complexes.
;
_journal_issue 15
_journal_name_full 'Dalton transactions (Cambridge, England : 2003)'
_journal_page_first 3714
_journal_page_last 3724
_journal_paper_doi 10.1039/b919665j
_journal_volume 39
_journal_year 2010
_chemical_formula_sum 'C6 H8 Cl2 N4 Pt'
_chemical_formula_weight 402.14
_chemical_name_systematic
;
?
;
_space_group_IT_number 2
_symmetry_cell_setting triclinic
_symmetry_space_group_name_Hall '-P 1'
_symmetry_space_group_name_H-M 'P -1'
_atom_sites_solution_hydrogens geom
_atom_sites_solution_primary direct
_atom_sites_solution_secondary difmap
_audit_creation_method SHELXL-97
_cell_angle_alpha 94.583(8)
_cell_angle_beta 98.669(7)
_cell_angle_gamma 99.749(8)
_cell_formula_units_Z 8
_cell_length_a 11.0643(15)
_cell_length_b 13.1094(17)
_cell_length_c 14.912(2)
_cell_measurement_reflns_used 4985
_cell_measurement_temperature 100(2)
_cell_measurement_theta_max 27.48
_cell_measurement_theta_min 3.323.32
_cell_volume 2095.0(5)
_computing_cell_refinement 'Bruker SMART'
_computing_data_collection 'Bruker SMART'
_computing_data_reduction 'Bruker SAINT'
_computing_molecular_graphics 'Bruker SHELXTL'
_computing_publication_material 'Bruker SHELXTL'
_computing_structure_refinement 'SHELXL-97 (Sheldrick, 1997)'
_computing_structure_solution 'SHELXS-97 (Sheldrick, 1990)'
_diffrn_ambient_temperature 100(2)
_diffrn_measured_fraction_theta_full 0.994
_diffrn_measured_fraction_theta_max 0.994
_diffrn_measurement_device_type 'CCD area detector'
_diffrn_measurement_method 'phi and omega scans'
_diffrn_radiation_monochromator graphite
_diffrn_radiation_source 'fine-focus sealed tube'
_diffrn_radiation_type MoK\a
_diffrn_radiation_wavelength 0.71073
_diffrn_reflns_av_R_equivalents 0.0000
_diffrn_reflns_av_sigmaI/netI 0.0752
_diffrn_reflns_limit_h_max 14
_diffrn_reflns_limit_h_min -14
_diffrn_reflns_limit_k_max 16
_diffrn_reflns_limit_k_min -17
_diffrn_reflns_limit_l_max 19
_diffrn_reflns_limit_l_min 0
_diffrn_reflns_number 9564
_diffrn_reflns_theta_full 27.48
_diffrn_reflns_theta_max 27.48
_diffrn_reflns_theta_min 3.45
_exptl_absorpt_coefficient_mu 13.865
_exptl_absorpt_correction_T_max 0.871
_exptl_absorpt_correction_T_min 0.847
_exptl_absorpt_correction_type multi-scan
_exptl_absorpt_process_details sadabs
_exptl_crystal_colour Yellow
_exptl_crystal_density_diffrn 2.550
_exptl_crystal_density_meas ?
_exptl_crystal_density_method 'not measured'
_exptl_crystal_description Needle
_exptl_crystal_F_000 1472
_exptl_crystal_size_max 0.30
_exptl_crystal_size_mid 0.010
_exptl_crystal_size_min 0.010
_refine_diff_density_max 5.284
_refine_diff_density_min -5.461
_refine_diff_density_rms 0.722
_refine_ls_extinction_method none
_refine_ls_goodness_of_fit_ref 1.068
_refine_ls_hydrogen_treatment constr
_refine_ls_matrix_type full
_refine_ls_number_parameters 469
_refine_ls_number_reflns 9564
_refine_ls_number_restraints 0
_refine_ls_restrained_S_all 1.068
_refine_ls_R_factor_all 0.1063
_refine_ls_R_factor_gt 0.0745
_refine_ls_shift/su_max 0.000
_refine_ls_shift/su_mean 0.000
_refine_ls_structure_factor_coef Fsqd
_refine_ls_weighting_details 'calc w=1/[\s^2^(Fo^2^)+(0.1826P)^2^+0.0000P] where P=(Fo^2^+2Fc^2^)/3'
_refine_ls_weighting_scheme calc
_refine_ls_wR_factor_gt 0.2256
_refine_ls_wR_factor_ref 0.2583
_reflns_number_gt 6874
_reflns_number_total 9564
_reflns_threshold_expression >2sigma(I)
_cod_data_source_file b919665j.txt
_cod_data_source_block beta-11
_cod_depositor_comments
;
The following automatic conversions were performed:

'_symmetry_cell_setting' value 'Triclinic' changed to 'triclinic'
according to /home/saulius/struct/CIF-dictionaries/cif_core.dic
dictionary named 'cif_core.dic' version 2.4.2 from 2011-04-26.

Automatic conversion script
Id: cif_fix_values 1891 2012-01-12 08:04:46Z andrius 

The following automatic conversions were performed:

'_exptl_crystal_density_meas' value 'not measured' was changed to '?'
- the value is perceived as not measured.

Automatic conversion script
Id: cif_fix_values 3008 2015-01-20 13:52:24Z robertas 
;
_cod_original_sg_symbol_H-M P-1
_cod_database_code 7024633

loop_
_symmetry_equiv_pos_as_xyz
'x, y, z'
'-x, -y, -z'

loop_
_atom_site_label
_atom_site_type_symbol
_atom_site_fract_x
_atom_site_fract_y
_atom_site_fract_z
_atom_site_U_iso_or_equiv
_atom_site_adp_type
_atom_site_occupancy
_atom_site_symmetry_multiplicity
_atom_site_calc_flag
_atom_site_refinement_flags
Pt1 Pt 0.15225(6) 0.13444(5) 0.53578(4) 0.0204(2) Uani 1 1 d .
Pt2 Pt 0.84379(6) 0.36878(5) -0.03819(4) 0.0192(2) Uani 1 1 d .
Pt3 Pt 0.40426(6) 0.33698(5) 0.49856(4) 0.0195(2) Uani 1 1 d .
Pt4 Pt 0.64460(6) 0.11914(5) -0.03875(4) 0.0174(2) Uani 1 1 d .
Cl1 Cl 0.3067(4) 0.0368(4) 0.5611(3) 0.0252(9) Uani 1 1 d .
Cl2 Cl 0.1031(5) 0.0609(4) 0.3865(3) 0.0321(11) Uani 1 1 d .
Cl3 Cl 1.0207(4) 0.3093(4) 0.0187(3) 0.0269(10) Uani 1 1 d .
Cl4 Cl 0.8610(4) 0.3095(3) -0.1847(3) 0.0219(8) Uani 1 1 d .
Cl5 Cl 0.3478(4) 0.4542(4) 0.5999(3) 0.0279(10) Uani 1 1 d .
Cl6 Cl 0.5403(4) 0.2840(4) 0.6111(3) 0.0248(9) Uani 1 1 d .
Cl7 Cl 0.4955(4) 0.1995(4) 0.0139(3) 0.0236(9) Uani 1 1 d .
Cl8 Cl 0.5661(4) 0.1390(3) -0.1869(3) 0.0216(8) Uani 1 1 d .
N1 N 0.0208(14) 0.2197(12) 0.5142(10) 0.024(3) Uani 1 1 d .
N2 N -0.1028(17) 0.1758(14) 0.4971(16) 0.051(6) Uani 1 1 d .
H12A H -0.1320 0.1085 0.4920 0.062 Uiso 1 1 calc R
N3 N 0.1838(14) 0.1919(12) 0.6696(10) 0.026(3) Uani 1 1 d .
N4 N 0.3005(14) 0.2178(11) 0.7215(10) 0.023(3) Uani 1 1 d .
H14A H 0.3709 0.2189 0.7006 0.028 Uiso 1 1 calc R
N5 N 0.8241(14) 0.4174(10) 0.0890(9) 0.020(3) Uani 1 1 d .
N6 N 0.9074(18) 0.4955(13) 0.1452(11) 0.039(4) Uani 1 1 d .
H6A H 0.9737 0.5329 0.1301 0.046 Uiso 1 1 calc R
N7 N 0.6990(15) 0.4302(12) -0.0846(10) 0.024(3) Uani 1 1 d .
N8 N 0.6124(14) 0.3953(14) -0.1601(11) 0.033(4) Uani 1 1 d .
H8A H 0.6078 0.3351 -0.1922 0.040 Uiso 1 1 calc R
N9 N 0.4501(16) 0.2413(11) 0.4036(10) 0.027(4) Uani 1 1 d .
N10 N 0.4402(15) 0.1390(13) 0.4036(11) 0.029(4) Uani 1 1 d .
H16B H 0.4213 0.1048 0.4495 0.035 Uiso 1 1 calc R
N11 N 0.2901(15) 0.3775(12) 0.3978(11) 0.028(4) Uani 1 1 d .
N12 N 0.2908(18) 0.4755(14) 0.3792(12) 0.042(5) Uani 1 1 d .
H10A H 0.3390 0.5298 0.4126 0.050 Uiso 1 1 calc R
N13 N 0.7174(13) 0.0999(11) 0.0894(10) 0.020(3) Uani 1 1 d .
N14 N 0.8210(15) 0.1503(14) 0.1414(12) 0.034(4) Uani 1 1 d .
H4B H 0.8744 0.2000 0.1248 0.041 Uiso 1 1 calc R
N15 N 0.7687(13) 0.0410(10) -0.0806(9) 0.016(3) Uani 1 1 d .
C22 C 0.797(2) -0.0516(16) -0.0564(17) 0.044(6) Uani 1 1 d .
H39A H 0.7617 -0.0918 -0.0135 0.053 Uiso 1 1 calc R
C1 C -0.173(2) 0.249(2) 0.489(2) 0.063(8) Uani 1 1 d .
H38A H -0.2609 0.2359 0.4770 0.076 Uiso 1 1 calc R
C2 C -0.097(2) 0.347(2) 0.5014(17) 0.048(6) Uani 1 1 d .
H37A H -0.1187 0.4137 0.4982 0.057 Uiso 1 1 calc R
C3 C 0.0213(18) 0.3184(18) 0.5200(16) 0.039(5) Uani 1 1 d .
H36A H 0.0960 0.3686 0.5357 0.047 Uiso 1 1 calc R
C4 C 0.1022(18) 0.2027(14) 0.7229(13) 0.028(4) Uani 1 1 d .
H4A H 0.0144 0.1917 0.7054 0.033 Uiso 1 1 calc R
C5 C 0.1699(17) 0.2337(16) 0.8114(13) 0.029(4) Uani 1 1 d .
H5A H 0.1363 0.2473 0.8651 0.035 Uiso 1 1 calc R
C6 C 0.2907(17) 0.2404(14) 0.8056(12) 0.025(4) Uani 1 1 d .
H3A H 0.3578 0.2588 0.8552 0.030 Uiso 1 1 calc R
C7 C 0.7432(17) 0.3771(16) 0.1384(14) 0.032(5) Uani 1 1 d .
H33A H 0.6787 0.3185 0.1184 0.038 Uiso 1 1 calc R
C8 C 0.766(3) 0.4329(16) 0.2238(16) 0.049(7) Uani 1 1 d .
H20A H 0.7183 0.4226 0.2712 0.058 Uiso 1 1 calc R
C9 C 0.870(2) 0.5047(18) 0.2267(14) 0.041(6) Uani 1 1 d .
H21A H 0.9099 0.5534 0.2776 0.049 Uiso 1 1 calc R
C10 C 0.6730(18) 0.5249(16) -0.0587(14) 0.030(4) Uani 1 1 d .
H22A H 0.7193 0.5713 -0.0083 0.036 Uiso 1 1 calc R
C11 C 0.569(2) 0.5453(18) -0.1160(15) 0.046(6) Uani 1 1 d .
H34A H 0.5310 0.6047 -0.1109 0.055 Uiso 1 1 calc R
C12 C 0.5343(19) 0.4609(16) -0.1812(14) 0.035(5) Uani 1 1 d .
H19A H 0.4680 0.4510 -0.2314 0.041 Uiso 1 1 calc R
C13 C 0.208(2) 0.4825(18) 0.3023(15) 0.040(5) Uani 1 1 d .
H35A H 0.1954 0.5434 0.2745 0.048 Uiso 1 1 calc R
C14 C 0.146(2) 0.379(2) 0.2737(14) 0.050(7) Uani 1 1 d .
H11A H 0.0822 0.3550 0.2227 0.060 Uiso 1 1 calc R
C15 C 0.1982(19) 0.3199(17) 0.3346(15) 0.039(5) Uani 1 1 d .
H10B H 0.1727 0.2468 0.3330 0.046 Uiso 1 1 calc R
C16 C 0.480(2) 0.2592(18) 0.3228(15) 0.043(6) Uani 1 1 d .
H30A H 0.4920 0.3257 0.3009 0.051 Uiso 1 1 calc R
C17 C 0.491(2) 0.169(2) 0.2757(14) 0.046(6) Uani 1 1 d .
H29A H 0.5150 0.1614 0.2174 0.055 Uiso 1 1 calc R
C18 C 0.462(2) 0.0952(17) 0.3276(13) 0.040(5) Uani 1 1 d .
H40A H 0.4571 0.0227 0.3123 0.048 Uiso 1 1 calc R
C19 C 0.6628(17) 0.0311(15) 0.1369(13) 0.029(4) Uani 1 1 d .
H16A H 0.5872 -0.0164 0.1149 0.034 Uiso 1 1 calc R
C20 C 0.729(2) 0.0375(19) 0.2214(14) 0.041(5) Uani 1 1 d .
H15A H 0.7090 -0.0025 0.2692 0.049 Uiso 1 1 calc R
C21 C 0.8329(18) 0.1136(16) 0.2248(11) 0.028(4) Uani 1 1 d .
H14B H 0.8988 0.1359 0.2747 0.033 Uiso 1 1 calc R
N16 N 0.8450(16) 0.0714(11) -0.1402(9) 0.027(4) Uani 1 1 d .
H2A H 0.8452 0.1292 -0.1663 0.033 Uiso 1 1 calc R
C23 C 0.8888(18) -0.0768(16) -0.1062(15) 0.036(5) Uani 1 1 d .
H25A H 0.9231 -0.1385 -0.1060 0.043 Uiso 1 1 calc R
C24 C 0.918(2) 0.0059(17) -0.1550(15) 0.041(5) Uani 1 1 d .
H24A H 0.9805 0.0139 -0.1926 0.050 Uiso 1 1 calc R

loop_
_atom_site_aniso_label
_atom_site_aniso_U_11
_atom_site_aniso_U_22
_atom_site_aniso_U_33
_atom_site_aniso_U_23
_atom_site_aniso_U_13
_atom_site_aniso_U_12
Pt1 0.0218(4) 0.0213(4) 0.0165(3) 0.0004(3) 0.0011(3) 0.0020(3)
Pt2 0.0176(4) 0.0200(4) 0.0193(3) 0.0015(3) 0.0019(3) 0.0033(3)
Pt3 0.0222(4) 0.0205(4) 0.0148(3) -0.0014(2) 0.0027(3) 0.0029(3)
Pt4 0.0179(3) 0.0185(4) 0.0151(3) 0.0001(2) 0.0022(2) 0.0030(3)
Cl1 0.026(2) 0.028(2) 0.022(2) -0.0002(17) 0.0032(17) 0.0083(18)
Cl2 0.037(3) 0.039(3) 0.018(2) -0.0021(18) -0.0023(18) 0.007(2)
Cl3 0.020(2) 0.038(3) 0.024(2) 0.0072(18) 0.0042(17) 0.0089(19)
Cl4 0.024(2) 0.020(2) 0.022(2) 0.0022(16) 0.0065(16) 0.0037(16)
Cl5 0.034(2) 0.033(2) 0.0171(19) -0.0066(17) 0.0017(17) 0.012(2)
Cl6 0.025(2) 0.030(2) 0.0185(19) -0.0008(17) -0.0002(16) 0.0073(18)
Cl7 0.020(2) 0.032(2) 0.0190(19) -0.0014(17) 0.0025(16) 0.0083(18)
Cl8 0.024(2) 0.022(2) 0.0173(19) -0.0024(15) -0.0014(16) 0.0053(16)
N1 0.022(8) 0.022(8) 0.025(8) 0.004(6) 0.000(6) -0.002(6)
N2 0.035(11) 0.017(9) 0.099(18) 0.010(10) 0.000(11) 0.004(8)
N3 0.025(8) 0.029(8) 0.018(7) -0.003(6) -0.012(6) 0.008(7)
N4 0.019(7) 0.018(7) 0.028(8) 0.000(6) -0.003(6) 0.001(6)
N5 0.032(8) 0.012(7) 0.013(7) -0.004(5) -0.001(6) 0.000(6)
N6 0.051(12) 0.030(9) 0.027(9) -0.005(7) 0.004(8) -0.009(8)
N7 0.032(9) 0.020(8) 0.016(7) -0.004(6) 0.000(6) -0.003(6)
N8 0.016(8) 0.046(10) 0.034(9) -0.016(8) -0.008(7) 0.016(7)
N9 0.046(10) 0.011(7) 0.022(8) 0.003(6) 0.000(7) 0.005(7)
N10 0.031(9) 0.032(9) 0.025(8) -0.006(7) 0.007(7) 0.010(7)
N11 0.028(9) 0.022(8) 0.032(9) 0.008(7) -0.008(7) 0.013(7)
N12 0.062(13) 0.034(10) 0.031(9) -0.012(8) -0.001(9) 0.028(9)
N13 0.019(7) 0.017(7) 0.029(8) 0.016(6) 0.011(6) 0.007(6)
N14 0.019(8) 0.047(11) 0.034(9) 0.007(8) -0.003(7) 0.011(7)
N15 0.017(7) 0.010(6) 0.018(7) 0.005(5) -0.003(5) -0.003(5)
C22 0.054(15) 0.021(11) 0.063(16) 0.019(10) 0.020(12) 0.010(10)
C1 0.027(12) 0.067(18) 0.10(2) 0.004(16) -0.012(13) 0.038(13)
C2 0.035(13) 0.051(15) 0.063(17) 0.015(12) 0.002(11) 0.026(11)
C3 0.018(10) 0.044(13) 0.054(14) -0.005(10) 0.016(9) 0.002(9)
C4 0.026(10) 0.030(10) 0.032(10) -0.003(8) 0.020(8) 0.009(8)
C5 0.023(10) 0.039(12) 0.029(10) 0.011(8) 0.014(8) 0.003(8)
C6 0.025(9) 0.030(10) 0.023(9) -0.004(7) 0.005(7) 0.013(8)
C7 0.017(9) 0.037(12) 0.041(12) -0.006(9) 0.015(8) -0.002(8)
C8 0.082(19) 0.020(10) 0.053(14) -0.001(10) 0.053(14) 0.003(11)
C9 0.055(14) 0.050(14) 0.021(10) -0.001(9) -0.008(9) 0.029(11)
C10 0.024(10) 0.033(11) 0.032(10) 0.012(8) 0.000(8) 0.003(8)
C11 0.054(15) 0.048(14) 0.034(12) -0.008(10) -0.013(10) 0.027(12)
C12 0.033(11) 0.036(11) 0.031(10) -0.007(9) -0.010(8) 0.015(9)
C13 0.050(14) 0.042(13) 0.038(12) 0.019(10) 0.011(10) 0.025(11)
C14 0.042(14) 0.09(2) 0.021(10) 0.007(11) -0.018(10) 0.024(13)
C15 0.031(11) 0.031(11) 0.042(12) 0.009(9) -0.012(9) -0.016(9)
C16 0.059(15) 0.042(13) 0.041(12) 0.011(10) 0.045(12) 0.016(11)
C17 0.056(15) 0.068(17) 0.018(10) -0.002(10) 0.006(9) 0.027(13)
C18 0.057(14) 0.036(12) 0.028(10) -0.012(9) -0.004(10) 0.030(11)
C19 0.019(9) 0.032(11) 0.028(10) -0.002(8) -0.001(7) -0.010(8)
C20 0.040(13) 0.055(15) 0.031(11) 0.018(10) 0.004(10) 0.013(11)
C21 0.028(10) 0.048(13) 0.011(8) 0.010(8) 0.003(7) 0.017(9)
N16 0.063(11) 0.016(7) 0.012(7) 0.012(6) 0.016(7) 0.020(7)
C23 0.027(11) 0.032(11) 0.053(13) 0.013(10) 0.013(9) 0.008(9)
C24 0.057(15) 0.034(12) 0.042(12) 0.012(10) 0.030(11) 0.010(10)

loop_
_atom_type_symbol
_atom_type_description
_atom_type_scat_dispersion_real
_atom_type_scat_dispersion_imag
_atom_type_scat_source
C C 0.0033 0.0016 'International Tables Vol C Tables 4.2.6.8 and 6.1.1.4'
H H 0.0000 0.0000 'International Tables Vol C Tables 4.2.6.8 and 6.1.1.4'
N N 0.0061 0.0033 'International Tables Vol C Tables 4.2.6.8 and 6.1.1.4'
Cl Cl 0.1484 0.1585 'International Tables Vol C Tables 4.2.6.8 and 6.1.1.4'
Pt Pt -1.7033 8.3905 'International Tables Vol C Tables 4.2.6.8 and 6.1.1.4'

loop_
_geom_angle_atom_site_label_1
_geom_angle_atom_site_label_2
_geom_angle_atom_site_label_3
_geom_angle
_geom_angle_site_symmetry_1
_geom_angle_site_symmetry_3
N1 Pt1 N3 88.5(6) . .
N1 Pt1 Cl2 90.6(5) . .
N3 Pt1 Cl2 175.5(5) . .
N1 Pt1 Cl1 179.4(4) . 1
N3 Pt1 Cl1 91.3(4) . 1
Cl2 Pt1 Cl1 89.67(16) . 1
N1 Pt1 Cl1 179.4(4) . .
N3 Pt1 Cl1 91.3(4) . .
Cl2 Pt1 Cl1 89.67(16) . .
N7 Pt2 N5 88.6(6) . .
N7 Pt2 Cl3 175.8(4) . 1
N5 Pt2 Cl3 90.1(4) . 1
N7 Pt2 Cl3 175.8(4) . .
N5 Pt2 Cl3 90.1(4) . .
N7 Pt2 Cl4 90.8(4) . 1
N5 Pt2 Cl4 178.3(4) . 1
Cl3 Pt2 Cl4 90.58(15) 1 1
Cl3 Pt2 Cl4 90.58(15) . 1
N7 Pt2 Cl4 90.8(4) . .
N5 Pt2 Cl4 178.3(4) . .
Cl3 Pt2 Cl4 90.58(15) 1 .
Cl3 Pt2 Cl4 90.58(15) . .
N11 Pt3 N9 86.2(6) . .
N11 Pt3 Cl5 90.2(5) . .
N9 Pt3 Cl5 176.0(4) . .
N11 Pt3 Cl6 177.2(5) . 1
N9 Pt3 Cl6 91.0(4) . 1
Cl5 Pt3 Cl6 92.63(15) . 1
N11 Pt3 Cl6 177.2(5) . .
N9 Pt3 Cl6 91.0(4) . .
Cl5 Pt3 Cl6 92.63(15) . .
N15 Pt4 N13 87.2(6) . .
N15 Pt4 Cl8 91.1(4) . 1
N13 Pt4 Cl8 178.3(4) . 1
N15 Pt4 Cl8 91.1(4) . .
N13 Pt4 Cl8 178.3(4) . .
N15 Pt4 Cl7 176.1(4) . .
N13 Pt4 Cl7 90.9(4) . .
Cl8 Pt4 Cl7 90.83(15) 1 .
Cl8 Pt4 Cl7 90.83(15) . .
C3 N1 N2 104.0(16) . .
C3 N1 Pt1 133.8(14) . .
N2 N1 Pt1 121.8(12) . .
C1 N2 N1 110.7(19) . .
C4 N3 N4 108.2(15) . .
C4 N3 Pt1 128.3(13) . .
N4 N3 Pt1 123.4(12) . .
C6 N4 N3 109.4(15) . .
C7 N5 N6 106.8(15) . .
C7 N5 Pt2 128.9(12) . .
N6 N5 Pt2 123.9(12) . .
C9 N6 N5 108.5(18) . .
N8 N7 C10 103.0(15) . .
N8 N7 Pt2 127.5(12) . .
C10 N7 Pt2 128.7(13) . .
C12 N8 N7 113.9(16) . .
C16 N9 N10 103.8(16) . .
C16 N9 Pt3 129.9(13) . .
N10 N9 Pt3 125.7(12) . .
C18 N10 N9 112.0(17) . .
N12 N11 C15 104.6(15) . .
N12 N11 Pt3 124.0(13) . .
C15 N11 Pt3 131.4(13) . .
N11 N12 C13 112.8(18) . .
C19 N13 N14 107.8(15) . .
C19 N13 Pt4 122.8(12) . .
N14 N13 Pt4 129.4(12) . .
N13 N14 C21 109.7(17) . .
N16 N15 C22 105.2(15) . .
N16 N15 Pt4 125.7(10) . .
C22 N15 Pt4 129.1(14) . .
N15 C22 C23 108.1(18) . .
N2 C1 C2 110(2) . .
C1 C2 C3 100.0(19) . .
N1 C3 C2 115(2) . .
N3 C4 C5 106.5(17) . .
C6 C5 C4 107.3(17) . .
N4 C6 C5 108.6(17) . .
N5 C7 C8 109.7(17) . .
C9 C8 C7 106.6(18) . .
N6 C9 C8 108.1(19) . .
N7 C10 C11 111.3(18) . .
C12 C11 C10 105.3(19) . .
N8 C12 C11 106.5(17) . .
N12 C13 C14 104.6(18) . .
C15 C14 C13 105.5(18) . .
N11 C15 C14 112.4(19) . .
N9 C16 C17 110(2) . .
C18 C17 C16 105.8(19) . .
N10 C18 C17 107.8(19) . .
N13 C19 C20 110.3(17) . .
C19 C20 C21 106.5(18) . .
N14 C21 C20 105.7(17) . .
C24 N16 N15 113.0(15) . .
C24 C23 C22 106.0(19) . .
N16 C24 C23 107.5(19) . .

loop_
_geom_bond_atom_site_label_1
_geom_bond_atom_site_label_2
_geom_bond_distance
_geom_bond_site_symmetry_2
Pt1 N1 1.984(16) .
Pt1 N3 2.032(15) .
Pt1 Cl2 2.301(4) .
Pt1 Cl1 2.308(4) 1
Pt1 Cl1 2.308(4) .
Pt2 N7 1.971(16) .
Pt2 N5 2.007(14) .
Pt2 Cl3 2.298(4) 1
Pt2 Cl3 2.298(4) .
Pt2 Cl4 2.306(4) 1
Pt2 Cl4 2.306(4) .
Pt3 N11 1.979(14) .
Pt3 N9 1.996(16) .
Pt3 Cl5 2.296(4) .
Pt3 Cl6 2.311(4) 1
Pt3 Cl6 2.311(4) .
Pt4 N15 1.989(15) .
Pt4 N13 2.012(14) .
Pt4 Cl8 2.300(4) 1
Pt4 Cl8 2.300(4) .
Pt4 Cl7 2.301(4) .
N1 C3 1.29(3) .
N1 N2 1.37(2) .
N2 C1 1.33(3) .
N3 C4 1.31(2) .
N3 N4 1.375(19) .
N4 C6 1.29(2) .
N5 C7 1.31(2) .
N5 N6 1.38(2) .
N6 C9 1.35(3) .
N7 N8 1.36(2) .
N7 C10 1.36(3) .
N8 C12 1.34(2) .
N9 C16 1.33(2) .
N9 N10 1.33(2) .
N10 C18 1.30(2) .
N11 N12 1.34(2) .
N11 C15 1.35(2) .
N12 C13 1.37(3) .
N13 C19 1.31(2) .
N13 N14 1.32(2) .
N14 C21 1.36(2) .
N15 N16 1.35(2) .
N15 C22 1.37(2) .
C22 C23 1.41(3) .
C1 C2 1.39(3) .
C2 C3 1.41(3) .
C4 C5 1.41(3) .
C5 C6 1.34(2) .
C7 C8 1.38(3) .
C8 C9 1.35(3) .
C10 C11 1.40(3) .
C11 C12 1.37(3) .
C13 C14 1.42(3) .
C14 C15 1.36(3) .
C16 C17 1.36(3) .
C17 C18 1.32(3) .
C19 C20 1.35(3) .
C20 C21 1.38(3) .
N16 C24 1.30(3) .
C23 C24 1.38(3) .

loop_
_geom_hbond_atom_site_label_D
_geom_hbond_atom_site_label_H
_geom_hbond_atom_site_label_A
_geom_hbond_distance_DH
_geom_hbond_distance_HA
_geom_hbond_distance_DA
_geom_hbond_angle_DHA
_geom_hbond_site_symmetry_A
N2 H12A Cl1 0.88 2.46 3.241(18) 148.5 2_556
N4 H14A Cl6 0.88 2.53 3.356(16) 156.1 1
N4 H14A Cl8 0.88 2.92 3.408(15) 116.7 1_556
N8 H8A Cl8 0.88 2.54 3.294(18) 143.7 1
N8 H8A Cl6 0.88 2.91 3.521(16) 128.1 1_554
N10 H16B Cl1 0.88 2.38 3.220(17) 160.0 1
N12 H10A Cl6 0.88 2.65 3.36(2) 138.3 2_666
N14 H4B Cl3 0.88 2.74 3.584(19) 160.2 1
N16 H2A Cl4 0.88 2.38 3.225(14) 160.7 1
